data_7157736
loop_
_publ_author_name
'Liu, Siyuan'
'Wang, Hang'
'Wang, Baomin'

_publ_section_title
;
 Catalyst-free construction of spiro [benzoquinolizidine-chromanones]
 <i>via</i> a tandem condensation/1,5-hydride transfer/cyclization
 process.
;
_journal_issue 43
_journal_name_full 'Organic &amp; biomolecular chemistry'
_journal_page_first 8839
_journal_page_last 8843
_journal_paper_doi 10.1039/d0ob01887b
_journal_volume 18
_journal_year 2020
_chemical_formula_sum 'C H N O'
_chemical_formula_weight 43.03
_space_group_IT_number 61
_space_group_name_Hall '-P 2ac 2ab'
_space_group_name_H-M_alt 'P b c a'
_symmetry_cell_setting orthorhombic
_symmetry_space_group_name_H-M 'P b c a'
_atom_sites_solution_hydrogens geom
_atom_sites_solution_primary direct
_atom_sites_solution_secondary difmap
_audit_creation_method SHELXL-97
_audit_update_record
;
2017-11-09 deposited with the CCDC.	2020-10-14 downloaded from the CCDC.
;
_cell_angle_alpha 90.00
_cell_angle_beta 90.00
_cell_angle_gamma 90.00
_cell_formula_units_Z 74
_cell_length_a 12.9152(18)
_cell_length_b 15.907(2)
_cell_length_c 18.038(3)
_cell_measurement_reflns_used 206
_cell_measurement_temperature 296(2)
_cell_measurement_theta_max 21.2595
_cell_measurement_theta_min 2.2645
_cell_volume 3705.8(9)
_computing_cell_refinement 'Bruker SMART'
_computing_data_collection 'Bruker SMART'
_computing_data_reduction 'Bruker SAINT'
_computing_molecular_graphics 'Bruker SHELXTL'
_computing_publication_material 'Bruker SHELXTL'
_computing_structure_refinement 'SHELXL-97 (Sheldrick, 1997)'
_computing_structure_solution 'SHELXS-97 (Sheldrick, 1990)'
_diffrn_ambient_temperature 296(2)
_diffrn_measured_fraction_theta_full 0.998
_diffrn_measured_fraction_theta_max 0.998
_diffrn_measurement_device_type 'CCD area detector'
_diffrn_measurement_method 'phi and omega scans'
_diffrn_radiation_monochromator graphite
_diffrn_radiation_source 'fine-focus sealed tube'
_diffrn_radiation_type MoK\a
_diffrn_radiation_wavelength 0.71073
_diffrn_reflns_av_R_equivalents 0.0434
_diffrn_reflns_av_sigmaI/netI 0.0310
_diffrn_reflns_limit_h_max 16
_diffrn_reflns_limit_h_min -16
_diffrn_reflns_limit_k_max 13
_diffrn_reflns_limit_k_min -20
_diffrn_reflns_limit_l_max 22
_diffrn_reflns_limit_l_min -23
_diffrn_reflns_number 23064
_diffrn_reflns_theta_full 27.47
_diffrn_reflns_theta_max 27.47
_diffrn_reflns_theta_min 2.26
_exptl_absorpt_coefficient_mu 0.128
_exptl_crystal_colour YELLOW
_exptl_crystal_density_diffrn 1.427
_exptl_crystal_density_method 'not measured'
_exptl_crystal_description BLOCK
_exptl_crystal_F_000 1628
_refine_diff_density_max 0.199
_refine_diff_density_min -0.166
_refine_diff_density_rms 0.036
_refine_ls_extinction_method none
_refine_ls_goodness_of_fit_ref 0.996
_refine_ls_hydrogen_treatment mixed
_refine_ls_matrix_type full
_refine_ls_number_parameters 262
_refine_ls_number_reflns 4243
_refine_ls_number_restraints 0
_refine_ls_restrained_S_all 0.996
_refine_ls_R_factor_all 0.0746
_refine_ls_R_factor_gt 0.0444
_refine_ls_shift/su_max 0.001
_refine_ls_shift/su_mean 0.000
_refine_ls_structure_factor_coef Fsqd
_refine_ls_weighting_details 'calc w=1/[\s^2^(Fo^2^)+(0.0530P)^2^+0.8638P] where P=(Fo^2^+2Fc^2^)/3'
_refine_ls_weighting_scheme calc
_refine_ls_wR_factor_gt 0.1062
_refine_ls_wR_factor_ref 0.1244
_reflns_number_gt 2863
_reflns_number_total 4243
_reflns_threshold_expression >2sigma(I)
_cod_data_source_file d0ob01887b2.cif
_cod_data_source_block 345
_cod_depositor_comments
;
The following automatic conversions were performed:

data item '_symmetry_cell_setting' value 'Orthorhombic' was changed
to 'orthorhombic' in accordance with the
/home/data/users/saulius/crontab/automatic-downloads/rss-feeds/RSC/lib/dictionaries/cif_core.dic
dictionary named 'cif_core.dic' version 2.4.2 last updated on
2011-04-26.

Automatic conversion script
Id: cif_fix_values 7556 2019-12-06 15:28:31Z antanas 

 Adding full bibliography for 7157736.cif.
;
_cod_original_sg_symbol_H-M 'Pbca '
_cod_database_code 7157736

loop_
_symmetry_equiv_pos_as_xyz
'x, y, z'
'-x+1/2, -y, z+1/2'
'-x, y+1/2, -z+1/2'
'x+1/2, -y+1/2, -z'
'-x, -y, -z'
'x-1/2, y, -z-1/2'
'x, -y-1/2, z-1/2'
'-x-1/2, y-1/2, z'

loop_
_atom_site_label
_atom_site_type_symbol
_atom_site_fract_x
_atom_site_fract_y
_atom_site_fract_z
_atom_site_U_iso_or_equiv
_atom_site_adp_type
_atom_site_occupancy
_atom_site_symmetry_multiplicity
_atom_site_calc_flag
_atom_site_refinement_flags
_atom_site_disorder_assembly
_atom_site_disorder_group
O1 O -0.04134(9) 0.19835(7) 0.58363(6) 0.0453(3) Uani 1 1 d . . .
O2 O 0.06739(11) 0.38706(8) 0.45143(6) 0.0568(4) Uani 1 1 d . . .
O3\ O -0.04775(10) 0.28375(8) 0.67801(7) 0.0581(4) Uani 1 1 d . . .
C4 C -0.03223(11) 0.18659(10) 0.50789(9) 0.0391(4) Uani 1 1 d . . .
C5 C 0.03648(12) 0.33000(10) 0.49050(9) 0.0394(4) Uani 1 1 d . . .
C6 C -0.00130(11) 0.24983(10) 0.46008(8) 0.0383(4) Uani 1 1 d . . .
N1 N 0.18600(11) 0.32662(9) 0.67077(7) 0.0452(4) Uani 1 1 d . . .
C8 C 0.16821(11) 0.31677(10) 0.59296(8) 0.0363(4) Uani 1 1 d . . .
H8A H 0.2089 0.3604 0.5680 0.044 Uiso 1 1 calc R . .
C9 C 0.23448(12) 0.22601(11) 0.48924(9) 0.0447(4) Uani 1 1 d . . .
H9A H 0.2343 0.2733 0.4589 0.054 Uiso 1 1 calc R . .
C10 C -0.01853(12) 0.27371(10) 0.61592(9) 0.0399(4) Uani 1 1 d . . .
C11 C 0.20562(11) 0.23349(10) 0.56325(9) 0.0389(4) Uani 1 1 d . . .
C12 C 0.04703(12) 0.33595(9) 0.57422(8) 0.0362(3) Uani 1 1 d . . .
C13 C 0.02615(13) 0.42574(10) 0.60113(9) 0.0445(4) Uani 1 1 d . . .
H13A H 0.0475 0.4645 0.5625 0.053 Uiso 1 1 calc R . .
H13B H -0.0479 0.4324 0.6078 0.053 Uiso 1 1 calc R . .
C14 C 0.07919(13) 0.45058(10) 0.67209(9) 0.0433(4) Uani 1 1 d . . .
C15 C 0.15841(13) 0.40257(11) 0.70321(9) 0.0437(4) Uani 1 1 d . . .
C16 C 0.21050(13) 0.16310(11) 0.60915(10) 0.0471(4) Uani 1 1 d . . .
C17 C 0.00031(13) 0.23301(12) 0.38452(9) 0.0499(4) Uani 1 1 d . . .
H17A H 0.0195 0.2751 0.3515 0.060 Uiso 1 1 calc R . .
C18 C -0.05931(14) 0.10767(11) 0.48204(11) 0.0537(5) Uani 1 1 d . . .
H18A H -0.0798 0.0656 0.5147 0.064 Uiso 1 1 calc R . .
C19 C 0.22664(14) 0.25783(11) 0.71625(9) 0.0520(5) Uani 1 1 d . . .
H19A H 0.2062 0.2663 0.7675 0.062 Uiso 1 1 calc R . .
H19B H 0.3017 0.2581 0.7141 0.062 Uiso 1 1 calc R . .
C20 C 0.18665(15) 0.17385(11) 0.68959(10) 0.0556(5) Uani 1 1 d . . .
H20A H 0.2188 0.1290 0.7178 0.067 Uiso 1 1 calc R . .
H20B H 0.1124 0.1708 0.6973 0.067 Uiso 1 1 calc R . .
C21 C -0.02600(15) 0.15519(13) 0.35798(10) 0.0583(5) Uani 1 1 d . . .
H21A H -0.0242 0.1445 0.3073 0.070 Uiso 1 1 calc R . .
C22 C 0.26332(14) 0.14926(13) 0.46053(11) 0.0581(5) Uani 1 1 d . . .
H22A H 0.2802 0.1444 0.4106 0.070 Uiso 1 1 calc R . .
C23 C 0.17668(18) 0.50457(14) 0.80108(11) 0.0680(6) Uani 1 1 d . . .
H23A H 0.2094 0.5226 0.8442 0.082 Uiso 1 1 calc R . .
C24 C -0.05521(15) 0.09272(12) 0.40688(12) 0.0608(5) Uani 1 1 d . . .
H24A H -0.0724 0.0398 0.3888 0.073 Uiso 1 1 calc R . .
C25 C 0.04925(16) 0.52407(12) 0.70757(10) 0.0566(5) Uani 1 1 d . . .
H25A H -0.0044 0.5558 0.6876 0.068 Uiso 1 1 calc R . .
C26 C 0.24259(15) 0.08682(12) 0.57961(13) 0.0617(5) Uani 1 1 d . . .
H26A H 0.2475 0.0399 0.6102 0.074 Uiso 1 1 calc R . .
C27 C 0.09707(19) 0.55125(13) 0.77165(11) 0.0681(6) Uani 1 1 d . . .
H27A H 0.0757 0.6006 0.7947 0.082 Uiso 1 1 calc R . .
C28 C 0.20837(16) 0.43144(12) 0.76724(10) 0.0575(5) Uani 1 1 d . . .
H28A H 0.2633 0.4010 0.7870 0.069 Uiso 1 1 calc R . .
C29 C 0.26716(16) 0.07973(13) 0.50582(14) 0.0689(6) Uani 1 1 d . . .
H29A H 0.2864 0.0279 0.4864 0.083 Uiso 1 1 calc R . .

loop_
_atom_site_aniso_label
_atom_site_aniso_U_11
_atom_site_aniso_U_22
_atom_site_aniso_U_33
_atom_site_aniso_U_23
_atom_site_aniso_U_13
_atom_site_aniso_U_12
O1 0.0509(7) 0.0433(7) 0.0418(6) 0.0041(5) 0.0035(5) -0.0069(5)
O2 0.0786(9) 0.0479(8) 0.0438(7) 0.0141(6) -0.0020(6) -0.0038(6)
O3\ 0.0636(8) 0.0673(9) 0.0434(7) -0.0013(6) 0.0151(6) -0.0094(7)
C4 0.0340(8) 0.0439(9) 0.0395(9) -0.0010(7) 0.0010(7) 0.0032(7)
C5 0.0408(9) 0.0399(9) 0.0374(8) 0.0073(7) -0.0023(7) 0.0051(7)
C6 0.0325(8) 0.0442(9) 0.0383(8) 0.0032(7) -0.0029(6) 0.0053(7)
N1 0.0527(8) 0.0464(9) 0.0365(7) 0.0041(6) -0.0080(6) 0.0047(7)
C8 0.0350(8) 0.0381(9) 0.0356(8) 0.0052(6) -0.0010(6) -0.0020(7)
C9 0.0322(8) 0.0529(11) 0.0489(10) -0.0040(8) -0.0013(7) -0.0003(7)
C10 0.0360(8) 0.0430(10) 0.0406(9) 0.0015(7) -0.0012(7) 0.0026(7)
C11 0.0282(7) 0.0412(9) 0.0473(9) 0.0020(7) -0.0031(6) 0.0002(7)
C12 0.0373(8) 0.0344(8) 0.0368(8) 0.0029(6) -0.0026(6) 0.0022(6)
C13 0.0472(10) 0.0387(9) 0.0475(10) -0.0009(7) -0.0037(7) 0.0054(7)
C14 0.0495(10) 0.0399(9) 0.0405(9) 0.0003(7) 0.0046(7) -0.0039(8)
C15 0.0490(10) 0.0475(10) 0.0346(8) 0.0025(7) 0.0019(7) -0.0074(8)
C16 0.0368(9) 0.0421(10) 0.0623(11) 0.0062(8) -0.0065(8) 0.0018(7)
C17 0.0462(10) 0.0612(12) 0.0424(9) 0.0019(8) -0.0025(8) 0.0056(8)
C18 0.0540(11) 0.0429(10) 0.0642(12) -0.0023(9) 0.0032(9) -0.0038(8)
C19 0.0510(11) 0.0628(12) 0.0421(9) 0.0143(8) -0.0073(8) 0.0054(9)
C20 0.0532(11) 0.0518(11) 0.0618(12) 0.0225(9) -0.0033(9) 0.0049(9)
C21 0.0583(12) 0.0700(14) 0.0468(10) -0.0159(10) -0.0039(9) 0.0057(10)
C22 0.0398(10) 0.0702(14) 0.0642(12) -0.0189(10) -0.0008(9) 0.0072(9)
C23 0.0908(16) 0.0723(15) 0.0410(10) -0.0097(10) -0.0014(10) -0.0213(12)
C24 0.0604(12) 0.0528(12) 0.0692(13) -0.0185(10) -0.0014(10) -0.0025(9)
C25 0.0680(12) 0.0475(11) 0.0542(11) -0.0047(9) 0.0055(9) -0.0003(9)
C26 0.0539(11) 0.0431(11) 0.0882(15) 0.0047(10) -0.0115(11) 0.0072(9)
C27 0.0911(16) 0.0579(13) 0.0554(12) -0.0164(10) 0.0127(11) -0.0095(12)
C28 0.0669(12) 0.0645(13) 0.0410(10) 0.0008(9) -0.0061(9) -0.0100(10)
C29 0.0540(12) 0.0555(13) 0.0972(17) -0.0213(12) -0.0114(11) 0.0148(10)

loop_
_atom_type_symbol
_atom_type_description
_atom_type_scat_dispersion_real
_atom_type_scat_dispersion_imag
_atom_type_scat_source
C C 0.0033 0.0016 'International Tables Vol C Tables 4.2.6.8 and 6.1.1.4'
H H 0.0000 0.0000 'International Tables Vol C Tables 4.2.6.8 and 6.1.1.4'
N N 0.0061 0.0033 'International Tables Vol C Tables 4.2.6.8 and 6.1.1.4'
O O 0.0106 0.0060 'International Tables Vol C Tables 4.2.6.8 and 6.1.1.4'

loop_
_geom_angle_atom_site_label_1
_geom_angle_atom_site_label_2
_geom_angle_atom_site_label_3
_geom_angle
_geom_angle_site_symmetry_1
_geom_angle_site_symmetry_3
_geom_angle_publ_flag
C10 O1 C4 121.44(12) . . ?
O1 C4 C6 122.79(14) . . ?
O1 C4 C18 115.70(15) . . ?
C6 C4 C18 121.48(16) . . ?
O2 C5 C6 122.65(15) . . ?
O2 C5 C12 119.99(15) . . ?
C6 C5 C12 117.03(13) . . ?
C4 C6 C17 118.42(16) . . ?
C4 C6 C5 119.56(14) . . ?
C17 C6 C5 121.85(15) . . ?
C15 N1 C8 117.86(13) . . ?
C15 N1 C19 120.38(14) . . ?
C8 N1 C19 121.68(14) . . ?
N1 C8 C11 113.15(13) . . ?
N1 C8 C12 109.70(12) . . ?
C11 C8 C12 113.48(12) . . ?
C22 C9 C11 120.60(17) . . ?
O3\ C10 O1 116.75(15) . . ?
O3\ C10 C12 124.02(15) . . ?
O1 C10 C12 119.08(13) . . ?
C9 C11 C16 119.29(16) . . ?
C9 C11 C8 120.12(14) . . ?
C16 C11 C8 120.59(15) . . ?
C10 C12 C5 113.92(13) . . ?
C10 C12 C13 110.86(13) . . ?
C5 C12 C13 110.93(13) . . ?
C10 C12 C8 108.28(12) . . ?
C5 C12 C8 106.29(12) . . ?
C13 C12 C8 106.13(12) . . ?
C14 C13 C12 115.72(13) . . ?
C25 C14 C15 118.69(16) . . ?
C25 C14 C13 119.12(16) . . ?
C15 C14 C13 122.18(15) . . ?
N1 C15 C14 119.67(15) . . ?
N1 C15 C28 120.97(16) . . ?
C14 C15 C28 119.36(17) . . ?
C26 C16 C11 119.17(18) . . ?
C26 C16 C20 122.32(17) . . ?
C11 C16 C20 118.41(16) . . ?
C21 C17 C6 120.87(18) . . ?
C24 C18 C4 118.58(18) . . ?
N1 C19 C20 111.08(14) . . ?
C16 C20 C19 109.89(15) . . ?
C17 C21 C24 119.65(18) . . ?
C29 C22 C9 119.93(19) . . ?
C27 C23 C28 120.51(19) . . ?
C18 C24 C21 120.99(18) . . ?
C27 C25 C14 121.7(2) . . ?
C29 C26 C16 120.86(19) . . ?
C23 C27 C25 119.27(19) . . ?
C23 C28 C15 120.41(19) . . ?
C26 C29 C22 120.08(19) . . ?

loop_
_geom_bond_atom_site_label_1
_geom_bond_atom_site_label_2
_geom_bond_distance
_geom_bond_site_symmetry_2
_geom_bond_publ_flag
O1 C10 1.3650(19) . ?
O1 C4 1.3838(19) . ?
O2 C5 1.2165(18) . ?
O3\ C10 1.1926(18) . ?
C4 C6 1.384(2) . ?
C4 C18 1.384(2) . ?
C5 C6 1.472(2) . ?
C5 C12 1.519(2) . ?
C6 C17 1.389(2) . ?
N1 C15 1.389(2) . ?
N1 C8 1.4308(19) . ?
N1 C19 1.465(2) . ?
C8 C11 1.508(2) . ?
C8 C12 1.630(2) . ?
C9 C22 1.377(2) . ?
C9 C11 1.391(2) . ?
C10 C12 1.504(2) . ?
C11 C16 1.394(2) . ?
C12 C13 1.532(2) . ?
C13 C14 1.505(2) . ?
C14 C25 1.388(2) . ?
C14 C15 1.395(2) . ?
C15 C28 1.400(2) . ?
C16 C26 1.388(3) . ?
C16 C20 1.493(3) . ?
C17 C21 1.370(3) . ?
C18 C24 1.377(3) . ?
C19 C20 1.511(3) . ?
C21 C24 1.381(3) . ?
C22 C29 1.376(3) . ?
C23 C27 1.375(3) . ?
C23 C28 1.376(3) . ?
C25 C27 1.380(3) . ?
C26 C29 1.373(3) . ?
